data_2010283
loop_
_publ_author_name
'Liu, M.'
'Ruble, J.R.'
'Arora, S.K.'

_publ_section_title
;
 Anticancer agent chloroquinoxaline sulfonamide
;
_journal_issue 12
_journal_name_full 'Acta Crystallographica Section C'
_journal_page_first 2032
_journal_page_last 2033
_journal_paper_doi 10.1107/S0108270194003331
_journal_volume 50
_journal_year 1994
_chemical_formula_sum 'C14 H11 Cl N4 O2 S'
_chemical_formula_weight 334.8
_space_group_IT_number 2
_symmetry_cell_setting triclinic
_symmetry_space_group_name_Hall '-P 1'
_symmetry_space_group_name_H-M 'P -1'
_atom_type_scat_source IntTabIV
_cell_angle_alpha 77.36(3)
_cell_angle_beta 85.04(3)
_cell_angle_gamma 64.43(3)
_cell_formula_units_Z 2
_cell_length_a 7.924(4)
_cell_length_b 9.211(3)
_cell_length_c 11.188(4)
_cell_measurement_reflns_used 25
_cell_measurement_temperature 291
_cell_measurement_theta_max 17.2
_cell_measurement_theta_min 15.4
_cell_volume 718.7(5)
_diffrn_measurement_device 'Enraf-Nonius CAD-4'
_diffrn_measurement_method \w/2\q
_diffrn_radiation_type MoK\a
_diffrn_radiation_wavelength 0.71073
_diffrn_reflns_av_R_equivalents 0.007
_diffrn_reflns_limit_h_max 11
_diffrn_reflns_limit_h_min -11
_diffrn_reflns_limit_k_max 12
_diffrn_reflns_limit_k_min 0
_diffrn_reflns_limit_l_max 15
_diffrn_reflns_limit_l_min -15
_diffrn_reflns_number 4426
_diffrn_reflns_theta_max 30
_diffrn_standards_decay_% 4
_diffrn_standards_interval_time 100
_diffrn_standards_number 3
_exptl_absorpt_coefficient_mu 0.414
_exptl_absorpt_correction_type none
_exptl_crystal_colour 'light yellow'
_exptl_crystal_density_diffrn 1.547
_exptl_crystal_description 'diamond plate'
_exptl_crystal_size_max 0.2
_exptl_crystal_size_mid 0.2
_exptl_crystal_size_min 0.125
_refine_diff_density_max 0.251
_refine_diff_density_min -0.51
_refine_ls_extinction_method none
_refine_ls_goodness_of_fit_obs 1.56
_refine_ls_hydrogen_treatment refxyz
_refine_ls_number_parameters 232
_refine_ls_number_reflns 1929
_refine_ls_R_factor_obs 0.057
_refine_ls_shift/esd_max 0.003
_refine_ls_structure_factor_coef F
_refine_ls_weighting_details 'w = 1/[\s^2^(F)+(0.02F~o~^2^)^2^]'
_refine_ls_weighting_scheme calc
_refine_ls_wR_factor_obs 0.057
_reflns_number_observed 1929
_reflns_number_total 4179
_reflns_observed_criterion F>3\s(F)
_cod_data_source_file ha1087.cif
_cod_data_source_block ha1087a
_cod_depositor_comments
;
 Adding the _atom_site_type_symbol data item.

 Antanas Vaitkus,
 2017-01-29

The following automatic conversions were performed:

'_refine_ls_weighting_scheme' value '1/[\s^2^(F)+(0.02F~o~^2^)^2^]'
was changed to 'calc'. New tag '_refine_ls_weighting_details' was
created. The value of the new tag was set to 'w =
1/[\s^2^(F)+(0.02F~o~^2^)^2^]'.

Automatic conversion script
Id: cif_fix_values 3143 2015-03-26 13:38:13Z robertas 
;
_cod_original_cell_volume 718.5(5)
_cod_database_code 2010283

loop_
_symmetry_equiv_pos_as_xyz
x,y,z
-x,-y,-z

loop_
_atom_site_label
_atom_site_type_symbol
_atom_site_fract_x
_atom_site_fract_y
_atom_site_fract_z
_atom_site_U_iso_or_equiv
S S .8820(2) .2169(2) .84170(10) .0460(10)
Cl Cl 1.3380(2) .0960(2) .23760(10) .0720(10)
O1 O .7451(5) .3181(5) .7497(3) .056(2)
O2 O .8218(5) .1647(4) .9615(3) .058(2)
N1 N 1.2440(6) -.1234(6) .6902(4) .042(2)
C2 C 1.1075(8) .0202(7) .6893(5) .040(3)
C2\a C 1.3390(8) -.1488(7) .5827(5) .039(3)
N2 N 1.0112(7) .0425(5) .7985(4) .048(2)
C3 C 1.0544(8) .1435(7) .5802(6) .047(3)
C3\a C 1.2894(8) -.0233(7) .4760(5) .038(3)
N4 N 1.1427(7) .1234(6) .4767(4) .051(2)
C5 C 1.3932(8) -.0533(7) .3672(5) .045(3)
C6 C 1.5372(9) -.2024(9) .3671(6) .055(3)
C7 C 1.5831(9) -.3279(8) .4711(7) .058(3)
C8 C 1.4886(9) -.3021(8) .5768(6) .057(3)
C9 C 1.0297(8) .3075(7) .8524(5) .049(3)
C10 C 1.1863(9) .2284(8) .9262(5) .051(3)
C11 C 1.2996(9) .3013(8) .9362(5) .052(3)
C12 C 1.2582(8) .4607(7) .8726(5) .043(3)
N12 N 1.3696(9) .5354(7) .8849(5) .063(3)
C13 C 1.1011(9) .5398(7) .7986(6) .057(3)
C14 C .9893(9) .4656(8) .7878(6) .057(3)
HC3 H .954(6) .240(5) .588(4) ?
HC6 H 1.598(6) -.224(5) .297(4) ?
HC7 H 1.672(6) -.426(5) .476(4) ?
HC8 H 1.513(6) -.376(5) .642(4) ?
HN2 H 1.058(6) -.037(5) .856(4) ?
HC10 H 1.208(6) .120(5) .968(4) ?
HC11 H 1.402(6) .249(5) .978(4) ?
HC13 H 1.072(6) .634(5) .763(4) ?
HC14 H .886(6) .509(5) .749(4) ?
H1N12 H 1.336(7) .622(5) .851(4) ?
H2N12 H 1.477(6) .481(5) .909(4) ?

loop_
_geom_angle_atom_site_label_1
_geom_angle_atom_site_label_2
_geom_angle_atom_site_label_3
_geom_angle
_geom_angle_publ_flag
O1 S O2 118.8(2) yes
O1 S N2 108.3(2) yes
O2 S N2 102.9(2) yes
O1 S C9 109.4(2) yes
O2 S C9 110.1(2) yes
C2 N1 C2\a 117.0(5) yes
N1 C2 C3 121.3(5) yes
N1 C2 N2 116.1(5) yes
N2 C2 C3 122.5(5) yes
C2 C3 N4 123.2(6) yes
C3 N4 C3\a 116.8(5) yes
N4 C3\a C2\a 120.5(5) yes
N4 C3\a C5 120.0(5) yes
N1 C2\a C3\a 121.2(5) yes
N1 C2\a C8 120.1(5) yes
C3\a C2\a C8 118.7(5) yes
C2\a C3\a C5 119.5(5) yes
C3\a C5 Cl 120.6(5) yes
C3\a C5 C6 119.3(5) yes
C6 C5 Cl 120.0(5) yes
C5 C6 C7 121.3(6) yes
C6 C7 C8 120.7(6) yes
C7 C8 C2\a 120.5(6) yes
S C9 C10 121.7(5) yes
S C9 C14 120.2(5) yes
C10 C9 C14 118.1(6) yes
S N2 C2 127.6(4) yes
C9 C10 C11 121.5(6) yes
C10 C11 C12 120.5(6) yes
C11 C12 C13 117.9(6) yes
C11 C12 N12 120.6(6) yes
C13 C12 N12 121.6(6) yes
C12 C13 C14 121.4(6) yes
C13 C14 C9 120.6(6) yes
N2 S C9 106.6(3) yes

loop_
_geom_bond_atom_site_label_1
_geom_bond_atom_site_label_2
_geom_bond_site_symmetry_1
_geom_bond_site_symmetry_2
_geom_bond_distance
_geom_bond_publ_flag
S O1 . . 1.416(4) yes
S O2 . . 1.436(4) yes
S N2 . . 1.643(5) yes
S C9 . . 1.729(6) yes
Cl C5 . . 1.704(6) yes
N1 C2 . . 1.297(7) yes
N1 C2\a . . 1.372(7) yes
C2 C3 . . 1.423(7) yes
C2 N2 . . 1.390(7) yes
C3 N4 . . 1.307(8) yes
N4 C3\a . . 1.351(8) yes
C2\a C3\a . . 1.414(8) yes
C2\a C8 . . 1.409(9) yes
C3\a C5 . . 1.418(8) yes
C5 C6 . . 1.355(8) yes
C6 C7 . . 1.395(9) yes
C7 C8 . . 1.353(9) yes
C9 C10 . . 1.374(9) yes
C9 C14 . . 1.386(9) yes
C10 C11 . . 1.357(9) yes
C11 C12 . . 1.392(9) yes
C12 C13 . . 1.377(8) yes
C12 N12 . . 1.363(8) yes
C13 C14 . . 1.358(9) yes

loop_
_geom_torsion_atom_site_label_1
_geom_torsion_atom_site_label_2
_geom_torsion_atom_site_label_3
_geom_torsion_atom_site_label_4
_geom_torsion
_geom_torsion_publ_flag
O1 S C9 C10 -173.7(5) no
O1 S C9 C14 7.9(6) no
N2 S C9 C10 -56.8(6) no
N2 S C9 C14 124.8(5) no
O2 S C9 C10 54.1(6) no
O2 S C9 C14 -124.3(5) no
C9 S N2 C2 -63.2(6) no
O1 S N2 C2 54.5(6) no
O2 S N2 C2 -179.0(5) no
C2\a C3\a N4 C3 1.7(9) no
C5 C3\a N4 C3 -179.3(6) no
N4 C3\a C2\a N1 -2.2(9) no
N4 C3\a C2\a C8 177.7(6) no
C5 C3\a C2\a N1 178.3(5) no
C5 C3\a C2\a C8 -1.4(9) no
N4 C3\a C5 C1 1.5(8) no
N4 C3\a C5 C6 -178.4(6) no
C2\a C3\a C5 Cl -179.5(5) no
C2\a C3\a C5 C6 0.6(9) no
C2 N1 C2\a C3\a 0.0(8) no
C2 N1 C2\a C8 -179.7(6) no
C2\a N1 C2 C3 2.3(8) no
C2\a N1 C2 N2 179.0(5) no
C7 C6 C5 Cl -178.7(6) no
C7 C6 C5 C3\a 1.2(9) no
C5 C6 C7 C8 -2.3(11) no
C3\a N4 C3 C2 0.7(9) no
C3\a C2\a C8 C7 0.3(10) no
N1 C2\a C8 C7 -179.9(6) no
N1 C2 C3 N4 -2.9(10) no
N2 C2 C3 N4 -179.3(6) no
N1 C2 N2 S 158.9(4) no
C3 C2 N2 S -24.5(9) no
S C9 C10 C11 -178.6(5) no
C14 C9 C10 C11 -0.2(10) no
S C9 C14 C13 177.8(5) no
C10 C9 C14 C13 -0.6(10) no
C9 C10 C11 C12 0.0(10) no
C9 C14 C13 C12 0.6(10) no
C11 C12 C13 C14 0.2(10) no
N12 C12 C13 C14 -179.3(7) no
C13 C12 C11 C10 -1.0(10) no
N12 C12 C11 C10 178.5(6) no
C2\a C8 C7 C6 1.5(11) no
